data_7232064
loop_
_publ_author_name
'Marino, Nadia'
'Bruno, Rosaria'
'Bentama, Abdeslem'
'Pascual-\'Alvarez, Alejandro'
'Lloret, Francesc'
'Julve, Miguel'
'De Munno, Giovanni'

_publ_section_title
;
 Magneto-structural correlations in Ni(ii) [2 \\times 2] metallogrids
 featuring a variable number of \m-aquo or \m-hydroxo extra bridges
;
_journal_issue 5
_journal_name_full CrystEngComm
_journal_page_first 917
_journal_paper_doi 10.1039/C8CE01894D
_journal_volume 21
_journal_year 2019
_chemical_formula_moiety 'C56 H46 N16 Ni4 O4, 6(N O3), 14(H2 O)'
_chemical_formula_sum 'C56 H74 N22 Ni4 O36'
_chemical_formula_weight 1866.21
_space_group_crystal_system triclinic
_space_group_IT_number 2
_space_group_name_Hall '-P 1'
_space_group_name_H-M_alt 'P -1'
_symmetry_space_group_name_Hall '-P 1'
_symmetry_space_group_name_H-M 'P -1'
_atom_sites_solution_hydrogens geom
_atom_sites_solution_primary Patt
_atom_sites_solution_secondary difmap
_audit_creation_method SHELXL-2013
_audit_update_record
;
2018-12-20 deposited with the CCDC.
2019-01-04 downloaded from the CCDC.
;
_cell_angle_alpha 95.571(3)
_cell_angle_beta 97.055(3)
_cell_angle_gamma 90.120(3)
_cell_formula_units_Z 2
_cell_length_a 14.5870(10)
_cell_length_b 14.7541(9)
_cell_length_c 18.4452(12)
_cell_measurement_reflns_used 9928
_cell_measurement_temperature 100(2)
_cell_measurement_theta_max 22.41
_cell_measurement_theta_min 2.24
_cell_volume 3920.7(4)
_computing_cell_refinement 'Bruker SAINT'
_computing_data_collection 'Bruker APEX2'
_computing_data_reduction 'Bruker SAINT'
_computing_molecular_graphics 'Bruker SHELXTL'
_computing_publication_material 'Bruker SHELXTL'
_computing_structure_refinement 'SHELXL-2013, version 2013-4 (Sheldrick 2013)'
_computing_structure_solution 'SHELXS-97 (Sheldrick 2008)'
_diffrn_ambient_temperature 100(2)
_diffrn_measured_fraction_theta_full 0.711
_diffrn_measured_fraction_theta_max 0.991
_diffrn_measurement_device_type 'Bruker X8 Apex-II CCD area detector'
_diffrn_measurement_method '\f and \w scans'
_diffrn_radiation_type MoK\a
_diffrn_radiation_wavelength 0.71073
_diffrn_reflns_av_R_equivalents 0.0414
_diffrn_reflns_av_unetI/netI 0.0280
_diffrn_reflns_Laue_measured_fraction_full 0.711
_diffrn_reflns_Laue_measured_fraction_max 0.991
_diffrn_reflns_limit_h_max 15
_diffrn_reflns_limit_h_min -15
_diffrn_reflns_limit_k_max 15
_diffrn_reflns_limit_k_min -15
_diffrn_reflns_limit_l_max 19
_diffrn_reflns_limit_l_min -19
_diffrn_reflns_number 59861
_diffrn_reflns_point_group_measured_fraction_full 0.711
_diffrn_reflns_point_group_measured_fraction_max 0.991
_diffrn_reflns_theta_full 25.242
_diffrn_reflns_theta_max 22.459
_diffrn_reflns_theta_min 1.118
_diffrn_source 'fine-focus sealed tube'
_exptl_absorpt_coefficient_mu 1.049
_exptl_absorpt_correction_type multi-scan
_exptl_absorpt_process_details 'SADABS-2008/1 - Bruker AXS area detector scaling and absorption correction'
_exptl_crystal_colour AMBER-YELLOW
_exptl_crystal_density_diffrn 1.581
_exptl_crystal_description LAMINAR
_exptl_crystal_F_000 1928
_exptl_crystal_size_max 0.280
_exptl_crystal_size_mid 0.250
_exptl_crystal_size_min 0.030
_exptl_transmission_factor_max 0.7448
_exptl_transmission_factor_min 0.6627
_refine_diff_density_max 2.999
_refine_diff_density_min -1.329
_refine_diff_density_rms 0.252
_refine_ls_extinction_method none
_refine_ls_goodness_of_fit_ref 1.048
_refine_ls_hydrogen_treatment constr
_refine_ls_matrix_type full
_refine_ls_number_parameters 1162
_refine_ls_number_reflns 10097
_refine_ls_number_restraints 1515
_refine_ls_restrained_S_all 1.049
_refine_ls_R_factor_all 0.1257
_refine_ls_R_factor_gt 0.1095
_refine_ls_shift/su_max 0.001
_refine_ls_shift/su_mean 0.000
_refine_ls_structure_factor_coef Fsqd
_refine_ls_weighting_details 'w=1/[\s^2^(Fo^2^)+(0.1671P)^2^+68.7639P] where P=(Fo^2^+2Fc^2^)/3'
_refine_ls_weighting_scheme calc
_refine_ls_wR_factor_gt 0.2901
_refine_ls_wR_factor_ref 0.3103
_reflns_Friedel_coverage 0.000
_reflns_number_gt 8593
_reflns_number_total 10097
_reflns_threshold_expression 'I > 2\s(I)'
_cod_data_source_file c8ce01894d2.cif
_cod_data_source_block NINO3DPnew
_cod_depositor_comments
;
The following automatic conversions were performed:

'_atom_sites_solution_secondary' value 'Difmap' changed to 'difmap'
according to
/home/data/users/saulius/crontab/automatic-downloads/rss-feeds/RSC/lib/dictionaries/cif_core.dic
dictionary named 'cif_core.dic' version 2.4.2 from 2011-04-26.

'_exptl_absorpt_correction_type' value 'MULTI-SCAN' changed to
'multi-scan' according to
/home/data/users/saulius/crontab/automatic-downloads/rss-feeds/RSC/lib/dictionaries/cif_core.dic
dictionary named 'cif_core.dic' version 2.4.2 from 2011-04-26.

Automatic conversion script
Id: cif_fix_values 4973 2017-02-22 13:04:09Z antanas 

 Adding full bibliography for 7232062--7232066.cif.
;
_cod_database_code 7232064
_shelx_space_group_comment
;
The symmetry employed for this shelxl refinement is uniquely defined
by the following loop, which should always be used as a source of
symmetry information in preference to the above space-group names.
They are only intended as comments.
;
_shelx_estimated_absorpt_t_min 0.758
_shelx_estimated_absorpt_t_max 0.969
_shelxl_version_number 2013-4

loop_
_space_group_symop_operation_xyz
'x, y, z'
'-x, -y, -z'

loop_
_atom_site_label
_atom_site_type_symbol
_atom_site_fract_x
_atom_site_fract_y
_atom_site_fract_z
_atom_site_U_iso_or_equiv
_atom_site_adp_type
_atom_site_occupancy
_atom_site_site_symmetry_order
_atom_site_calc_flag
_atom_site_refinement_flags_posn
_atom_site_refinement_flags_adp
_atom_site_refinement_flags_occupancy
_atom_site_disorder_assembly
_atom_site_disorder_group
Ni1 Ni 0.82834(9) 0.90802(8) 0.21198(6) 0.0234(4) Uani 1 1 d . . . . .
Ni2 Ni 0.65707(9) 0.74724(9) 0.21421(7) 0.0288(4) Uani 1 1 d . . . . .
Ni3 Ni 0.82352(10) 0.58805(8) 0.25497(7) 0.0308(4) Uani 1 1 d . . . . .
Ni4 Ni 0.99422(9) 0.74764(8) 0.24826(6) 0.0233(4) Uani 1 1 d . . . . .
O4 O 0.8875(5) 0.7869(4) 0.1744(3) 0.0246(15) Uani 1 1 d . . . . .
O3 O 0.8864(5) 0.7099(4) 0.3031(3) 0.0282(16) Uani 1 1 d . . . . .
O2 O 0.7656(5) 0.6707(4) 0.1776(3) 0.0282(16) Uani 1 1 d . . . . .
O1 O 0.7654(5) 0.8228(4) 0.2752(4) 0.0285(16) Uani 1 1 d . . . . .
N1 N 0.8742(6) 0.9831(5) 0.1332(4) 0.0251(16) Uani 1 1 d . U . . .
N2 N 0.7241(6) 0.8862(6) 0.1261(4) 0.0268(17) Uani 1 1 d . U . . .
N3 N 0.6585(6) 0.8218(6) 0.1267(4) 0.0262(17) Uani 1 1 d . U . . .
N4 N 0.5585(6) 0.6787(6) 0.1383(5) 0.0301(18) Uani 1 1 d . U . . .
C1 C 0.9501(8) 1.0341(7) 0.1421(6) 0.035(2) Uani 1 1 d . U . . .
H1A H 0.9908 1.0337 0.1864 0.042 Uiso 1 1 calc R U . . .
C2 C 0.9728(9) 1.0891(8) 0.0883(6) 0.047(3) Uani 1 1 d . U . . .
H2A H 1.0280 1.1248 0.0957 0.056 Uiso 1 1 calc R U . . .
C3 C 0.9120(8) 1.0895(8) 0.0243(6) 0.042(3) Uani 1 1 d . U . . .
H3A H 0.9249 1.1260 -0.0130 0.050 Uiso 1 1 calc R U . . .
C4 C 0.8323(8) 1.0363(7) 0.0151(6) 0.034(2) Uani 1 1 d . U . . .
H4A H 0.7901 1.0357 -0.0285 0.041 Uiso 1 1 calc R U . . .
C5 C 0.8150(8) 0.9834(7) 0.0709(5) 0.028(2) Uani 1 1 d . U . . .
C6 C 0.7369(7) 0.9197(7) 0.0634(5) 0.029(2) Uani 1 1 d . U . . .
C7 C 0.6806(8) 0.8926(8) -0.0022(6) 0.033(2) Uani 1 1 d . U . . .
H7A H 0.6870 0.9204 -0.0457 0.040 Uiso 1 1 calc R U . . .
C8 C 0.6166(8) 0.8259(8) -0.0022(6) 0.034(2) Uani 1 1 d . U . . .
H8A H 0.5793 0.8037 -0.0462 0.041 Uiso 1 1 calc R U . . .
C9 C 0.6066(7) 0.7905(7) 0.0641(5) 0.029(2) Uani 1 1 d . U . . .
C10 C 0.5446(7) 0.7125(7) 0.0713(5) 0.030(2) Uani 1 1 d . U . . .
C11 C 0.4812(7) 0.6753(8) 0.0148(6) 0.034(2) Uani 1 1 d . U . . .
H11A H 0.4719 0.7010 -0.0308 0.041 Uiso 1 1 calc R U . . .
C12 C 0.4312(8) 0.5988(8) 0.0266(7) 0.041(2) Uani 1 1 d . U . . .
H12A H 0.3876 0.5705 -0.0114 0.049 Uiso 1 1 calc R U . . .
C13 C 0.4455(8) 0.5648(8) 0.0934(6) 0.039(2) Uani 1 1 d . U . . .
H13A H 0.4117 0.5128 0.1025 0.047 Uiso 1 1 calc R U . . .
C14 C 0.5095(8) 0.6067(8) 0.1474(6) 0.037(2) Uani 1 1 d . U . . .
H14A H 0.5188 0.5823 0.1935 0.044 Uiso 1 1 calc R U . . .
N5 N 0.5562(6) 0.8132(7) 0.2665(5) 0.0373(19) Uani 1 1 d . U . . .
N6 N 0.6527(6) 0.6738(6) 0.3024(5) 0.0336(17) Uani 1 1 d . U . . .
N7 N 0.7182(7) 0.6104(6) 0.3174(5) 0.0360(18) Uani 1 1 d . U . . .
N8 N 0.8656(8) 0.5153(6) 0.3439(5) 0.0394(19) Uani 1 1 d . U . . .
C15 C 0.5070(8) 0.8850(9) 0.2451(6) 0.043(2) Uani 1 1 d . U . . .
H15A H 0.5200 0.9094 0.2016 0.051 Uiso 1 1 calc R U . . .
C16 C 0.4405(9) 0.9249(11) 0.2815(7) 0.056(3) Uani 1 1 d . U . . .
H16A H 0.4077 0.9762 0.2652 0.067 Uiso 1 1 calc R U . . .
C17 C 0.4224(9) 0.8855(12) 0.3456(8) 0.061(3) Uani 1 1 d . U . . .
H17A H 0.3756 0.9104 0.3728 0.073 Uiso 1 1 calc R U . . .
C18 C 0.4703(9) 0.8133(11) 0.3688(7) 0.059(3) Uani 1 1 d . U . . .
H18A H 0.4579 0.7879 0.4120 0.071 Uiso 1 1 calc R U . . .
C19 C 0.5367(8) 0.7776(9) 0.3289(6) 0.042(2) Uani 1 1 d . U . . .
C20 C 0.5963(9) 0.7023(8) 0.3498(6) 0.039(2) Uani 1 1 d . U . . .
C21 C 0.5992(9) 0.6618(9) 0.4171(6) 0.047(2) Uani 1 1 d . U . . .
H21A H 0.5560 0.6789 0.4504 0.056 Uiso 1 1 calc R U . . .
C22 C 0.6647(9) 0.5981(8) 0.4334(6) 0.046(2) Uani 1 1 d . U . . .
H22A H 0.6685 0.5710 0.4783 0.056 Uiso 1 1 calc R U . . .
C23 C 0.7260(9) 0.5739(7) 0.3823(6) 0.0399(19) Uani 1 1 d . U . . .
C24 C 0.8055(10) 0.5145(8) 0.3938(6) 0.043(2) Uani 1 1 d . U . . .
C25 C 0.8204(12) 0.4624(9) 0.4532(7) 0.058(3) Uani 1 1 d . U . . .
H25A H 0.7766 0.4615 0.4872 0.069 Uiso 1 1 calc R U . . .
C26 C 0.8991(12) 0.4127(10) 0.4615(7) 0.068(3) Uani 1 1 d . U . . .
H26A H 0.9102 0.3767 0.5016 0.082 Uiso 1 1 calc R U . . .
C27 C 0.9631(13) 0.4141(10) 0.4120(8) 0.067(3) Uani 1 1 d . U . . .
H27A H 1.0189 0.3810 0.4178 0.081 Uiso 1 1 calc R U . . .
C28 C 0.9416(11) 0.4672(8) 0.3523(6) 0.050(2) Uani 1 1 d . U . . .
H28A H 0.9836 0.4682 0.3169 0.060 Uiso 1 1 calc R U . . .
N9 N 0.7805(7) 0.4657(6) 0.1936(5) 0.0393(19) Uani 1 1 d . U . . .
N10 N 0.9296(7) 0.5602(5) 0.1936(4) 0.0321(17) Uani 1 1 d . U . . .
N11 N 0.9956(6) 0.6214(5) 0.1920(4) 0.0299(17) Uani 1 1 d . U . . .
N12 N 1.0992(6) 0.7638(6) 0.1831(4) 0.0284(16) Uani 1 1 d . U . . .
C29 C 0.7012(10) 0.4207(8) 0.1985(6) 0.048(2) Uani 1 1 d . U . . .
H29 H 0.6578 0.4485 0.2278 0.058 Uiso 1 1 calc R U . . .
C30 C 0.6813(11) 0.3343(8) 0.1616(8) 0.059(3) Uani 1 1 d . U . . .
H30 H 0.6258 0.3028 0.1663 0.071 Uiso 1 1 calc R U . . .
C31 C 0.7434(11) 0.2965(9) 0.1190(8) 0.065(3) Uani 1 1 d . U . . .
H31 H 0.7311 0.2381 0.0931 0.078 Uiso 1 1 calc R U . . .
C32 C 0.8256(11) 0.3429(8) 0.1130(8) 0.058(3) Uani 1 1 d . U . . .
H32 H 0.8697 0.3168 0.0836 0.070 Uiso 1 1 calc R U . . .
C33 C 0.8400(10) 0.4268(7) 0.1508(6) 0.043(2) Uani 1 1 d . U . . .
C34 C 0.9243(9) 0.4843(7) 0.1487(6) 0.038(2) Uani 1 1 d . U . . .
C35 C 0.9892(9) 0.4642(8) 0.1006(6) 0.042(2) Uani 1 1 d . U . . .
H35 H 0.9855 0.4090 0.0692 0.050 Uiso 1 1 calc R U . . .
C36 C 1.0596(9) 0.5274(7) 0.0998(6) 0.041(2) Uani 1 1 d . U . . .
H36 H 1.1071 0.5159 0.0693 0.049 Uiso 1 1 calc R U . . .
C37 C 1.0582(8) 0.6079(7) 0.1450(5) 0.0332(19) Uani 1 1 d . U . . .
C38 C 1.1224(8) 0.6869(7) 0.1447(5) 0.0333(19) Uani 1 1 d . U . . .
C39 C 1.1991(8) 0.6802(8) 0.1071(6) 0.040(2) Uani 1 1 d . U . . .
H39 H 1.2140 0.6243 0.0814 0.048 Uiso 1 1 calc R U . . .
C40 C 1.2536(9) 0.7579(9) 0.1083(6) 0.046(2) Uani 1 1 d . U . . .
H40 H 1.3070 0.7562 0.0835 0.055 Uiso 1 1 calc R U . . .
C41 C 1.2284(8) 0.8386(8) 0.1467(6) 0.037(2) Uani 1 1 d . U . . .
H41 H 1.2635 0.8930 0.1474 0.044 Uiso 1 1 calc R U . . .
C42 C 1.1514(8) 0.8376(7) 0.1837(5) 0.032(2) Uani 1 1 d . U . . .
H42 H 1.1353 0.8922 0.2106 0.039 Uiso 1 1 calc R U . . .
N13 N 1.1003(6) 0.7299(5) 0.3329(4) 0.0272(17) Uani 1 1 d . U . . .
N14 N 1.0011(6) 0.8726(5) 0.3062(4) 0.0236(15) Uani 1 1 d . U . . .
N15 N 0.9349(6) 0.9336(5) 0.2944(4) 0.0237(15) Uani 1 1 d . U . . .
N16 N 0.7863(6) 1.0264(6) 0.2690(4) 0.0293(17) Uani 1 1 d . U . . .
C43 C 1.1499(8) 0.6556(7) 0.3398(6) 0.035(2) Uani 1 1 d . U . . .
H43 H 1.1309 0.6016 0.3094 0.042 Uiso 1 1 calc R U . . .
C44 C 1.2284(9) 0.6539(8) 0.3898(6) 0.040(2) Uani 1 1 d . U . . .
H44 H 1.2624 0.5994 0.3942 0.048 Uiso 1 1 calc R U . . .
C45 C 1.2568(8) 0.7339(8) 0.4339(6) 0.038(2) Uani 1 1 d . U . . .
H45 H 1.3111 0.7351 0.4682 0.046 Uiso 1 1 calc R U . . .
C46 C 1.2045(8) 0.8114(8) 0.4266(5) 0.033(2) Uani 1 1 d . U . . .
H46 H 1.2222 0.8667 0.4558 0.040 Uiso 1 1 calc R U . . .
C47 C 1.1266(7) 0.8068(7) 0.3764(5) 0.0272(18) Uani 1 1 d . U . . .
C48 C 1.0656(7) 0.8864(7) 0.3657(5) 0.0275(18) Uani 1 1 d . U . . .
C49 C 1.0668(8) 0.9668(7) 0.4130(5) 0.0294(19) Uani 1 1 d . U . . .
H49 H 1.1141 0.9782 0.4531 0.035 Uiso 1 1 calc R U . . .
C50 C 1.0001(7) 1.0270(7) 0.4007(5) 0.0288(19) Uani 1 1 d . U . . .
H50 H 0.9989 1.0819 0.4321 0.035 Uiso 1 1 calc R U . . .
C51 C 0.9315(7) 1.0082(7) 0.3405(5) 0.0265(17) Uani 1 1 d . U . . .
C52 C 0.8470(7) 1.0642(7) 0.3248(5) 0.0279(17) Uani 1 1 d . U . . .
C53 C 0.8309(9) 1.1442(8) 0.3663(6) 0.041(2) Uani 1 1 d . U . . .
H53 H 0.8758 1.1691 0.4048 0.049 Uiso 1 1 calc R U . . .
C54 C 0.7476(9) 1.1871(8) 0.3501(7) 0.047(3) Uani 1 1 d . U . . .
H54 H 0.7337 1.2415 0.3784 0.057 Uiso 1 1 calc R U . . .
C55 C 0.6850(9) 1.1501(8) 0.2925(7) 0.048(3) Uani 1 1 d . U . . .
H55 H 0.6279 1.1792 0.2802 0.057 Uiso 1 1 calc R U . . .
C56 C 0.7068(9) 1.0697(8) 0.2529(7) 0.042(2) Uani 1 1 d . U . . .
H56 H 0.6639 1.0445 0.2131 0.051 Uiso 1 1 calc R U . . .
N17 N 0.75324(7) 0.57159(6) 0.00051(17) 0.063(3) Uani 1 1 d D U . . .
O1N O 0.8386(8) 0.5810(2) 0.0308(5) 0.091(3) Uani 0.716(12) 1 d D U P A 1
O2N O 0.7014(8) 0.58733(18) 0.0471(4) 0.074(3) Uani 0.716(12) 1 d D U P A 1
O3N O 0.7378(9) 0.55004(17) -0.0650(4) 0.082(3) Uani 0.716(12) 1 d D U P A 1
O1A O 0.7794(2) 0.5137(5) 0.0410(9) 0.091(3) Uani 0.284(12) 1 d D U P A 2
O2A O 0.72613(19) 0.6501(4) 0.0163(11) 0.074(3) Uani 0.284(12) 1 d D U P A 2
O3A O 0.7556(2) 0.5438(6) -0.0661(7) 0.082(3) Uani 0.284(12) 1 d D U P A 2
N18 N 0.92448(10) 0.74662(9) -0.01288(14) 0.040(2) Uani 1 1 d D U . . .
O4N O 0.9877(3) 0.7030(3) 0.0137(4) 0.151(8) Uani 1 1 d D U . . .
O5N O 0.8906(3) 0.8051(2) 0.0273(3) 0.053(2) Uani 1 1 d D U . . .
O6N O 0.8972(3) 0.7299(3) -0.0792(3) 0.0439(19) Uani 1 1 d D U . . .
N19 N 0.74948(19) 0.93450(5) 0.43920(7) 0.061(3) Uani 1 1 d D U . . .
O7 O 0.6892(4) 0.91155(15) 0.3890(2) 0.067(3) Uani 1 1 d D U . . .
O8 O 0.8298(5) 0.9052(2) 0.4416(2) 0.036(4) Uani 0.53(2) 1 d D U P B 1
O9 O 0.7255(6) 0.9908(2) 0.4897(3) 0.047(4) Uani 0.53(2) 1 d D U P B 1
O8A O 0.8295(8) 0.9302(2) 0.4210(5) 0.056(6) Uani 0.47(2) 1 d D U P B 2
O9A O 0.7345(14) 0.96011(18) 0.5031(4) 0.106(9) Uani 0.47(2) 1 d D U P B 2
N20 N 0.92843(9) 0.74834(5) 0.49691(12) 0.0339(19) Uani 1 1 d D U . . .
O10 O 0.9990(3) 0.7890(2) 0.4887(3) 0.037(2) Uani 0.801(12) 1 d D U P C 1
O11 O 0.8943(3) 0.7666(2) 0.5578(3) 0.036(2) Uani 0.801(12) 1 d D U P C 1
O12 O 0.8923(3) 0.6919(2) 0.4476(3) 0.060(3) Uani 0.801(12) 1 d D U P C 1
O10A O 0.9834(4) 0.7829(2) 0.4594(10) 0.037(2) Uani 0.199(12) 1 d D U P C 2
O11A O 0.9409(3) 0.7510(2) 0.5640(7) 0.036(2) Uani 0.199(12) 1 d D U P C 2
O12A O 0.8591(4) 0.7106(2) 0.4593(12) 0.060(3) Uani 0.199(12) 1 d D U P C 2
N21 N 0.52713(12) 1.0795(3) 0.12298(7) 0.068(3) Uani 1 1 d D U . D 2
O13 O 0.4623(3) 1.0694(8) 0.1576(2) 0.151(6) Uani 1 1 d D U . D 2
O14 O 0.5609(3) 1.1551(6) 0.1191(2) 0.148(6) Uani 1 1 d D U . D 2
O15 O 0.5566(3) 1.0115(5) 0.0925(2) 0.070(3) Uani 1 1 d D U . D 2
N22 N 0.21679(8) 1.08526(12) 0.2193(2) 0.114(11) Uani 0.388(12) 1 d D U P E 1
O16 O 0.2590(2) 1.1579(3) 0.2450(6) 0.137(13) Uani 0.388(12) 1 d D U P E 1
O17 O 0.1731(2) 1.0432(3) 0.2600(5) 0.106(14) Uani 0.388(12) 1 d D U P E 1
O18 O 0.2196(2) 1.0570(3) 0.1538(5) 0.124(12) Uani 0.388(12) 1 d D U P E 1
O15W O 0.5766(13) 0.4671(13) 0.5403(11) 0.038(5) Uiso 0.388(12) 1 d . . P E 1
O16W O 0.612(2) 0.3643(16) 0.4144(14) 0.061(8) Uani 0.388(12) 1 d . . P E 1
N22A N 0.56339(7) 0.3253(2) 0.4217(4) 0.157(10) Uani 0.612(12) 1 d D U P E 2
O16A O 0.5794(2) 0.3971(5) 0.4643(8) 0.186(12) Uani 0.612(12) 1 d D U P E 2
O17A O 0.5740(2) 0.3269(6) 0.3554(6) 0.188(12) Uani 0.612(12) 1 d D U P E 2
O18A O 0.5372(2) 0.2534(5) 0.4460(6) 0.090(6) Uani 0.612(12) 1 d D U P E 2
O17W O 0.1415(13) 1.0542(10) 0.2547(8) 0.042(4) Uani 0.612(12) 1 d . . P E 2
O18W O 0.2199(8) 1.1344(9) 0.1454(6) 0.035(3) Uani 0.612(12) 1 d . . P E 2
O1W O 0.6196(9) 0.7765(13) -0.2135(7) 0.122(6) Uani 1 1 d . . . . .
O2W O 0.9697(7) 0.8176(6) -0.2959(5) 0.058(3) Uani 1 1 d . . . . .
O3W O 0.6121(7) 1.1058(7) -0.0409(7) 0.075(3) Uani 1 1 d . . . . .
O4W O 0.9682(9) 0.6784(7) -0.2113(5) 0.079(4) Uani 1 1 d . . . . .
O5W O 0.7652(10) 0.6406(10) 0.5922(5) 0.106(5) Uani 1 1 d . . . . .
O6W O 0.2832(10) 1.0588(11) 0.3657(7) 0.106(5) Uani 1 1 d . . . . .
O7W O 1.1507(16) 0.4407(8) 0.2894(7) 0.148(8) Uani 1 1 d . . . . .
O8W O 0.2609(13) 0.5128(16) 0.2194(12) 0.167(8) Uani 1 1 d . . . . .
O9W O 0.6344(11) 0.7675(14) -0.3638(7) 0.139(7) Uani 1 1 d . . . . .
O10W O 0.5575(17) 1.0599(14) 0.4711(9) 0.179(10) Uani 1 1 d . . . . .
O11W O 0.565(3) 0.470(4) 0.6886(16) 0.26(3) Uani 0.5 1 d . . P . .
O12W O 0.473(2) 0.5415(17) 0.7069(14) 0.101(9) Uani 0.5 1 d . . P . .
O13W O 0.560(3) 0.654(3) -0.163(2) 0.144(12) Uiso 0.5 1 d . . P . .
O14W O 0.720(4) 0.691(3) -0.155(3) 0.196(19) Uiso 0.5 1 d . . P . .

loop_
_atom_site_aniso_label
_atom_site_aniso_U_11
_atom_site_aniso_U_22
_atom_site_aniso_U_33
_atom_site_aniso_U_23
_atom_site_aniso_U_13
_atom_site_aniso_U_12
Ni1 0.0405(8) 0.0201(7) 0.0098(7) 0.0037(5) 0.0024(5) -0.0098(5)
Ni2 0.0419(8) 0.0321(8) 0.0131(7) 0.0047(5) 0.0045(6) -0.0163(6)
Ni3 0.0602(10) 0.0204(7) 0.0110(7) 0.0053(5) -0.0011(6) -0.0159(6)
Ni4 0.0432(8) 0.0169(7) 0.0097(7) 0.0030(5) 0.0017(5) -0.0058(5)
O4 0.043(4) 0.019(3) 0.011(3) 0.006(3) 0.000(3) -0.007(3)
O3 0.050(4) 0.022(4) 0.012(3) 0.008(3) -0.001(3) -0.009(3)
O2 0.045(4) 0.027(4) 0.012(3) 0.004(3) 0.000(3) -0.014(3)
O1 0.042(4) 0.025(4) 0.018(4) 0.004(3) 0.003(3) -0.015(3)
N1 0.042(4) 0.021(4) 0.013(3) 0.000(3) 0.006(3) -0.005(3)
N2 0.038(4) 0.029(4) 0.014(3) 0.004(3) 0.005(3) -0.009(3)
N3 0.035(4) 0.029(4) 0.015(3) 0.005(3) 0.003(3) -0.008(3)
N4 0.035(5) 0.036(4) 0.020(4) 0.003(3) 0.007(3) -0.013(3)
C1 0.049(5) 0.034(6) 0.021(5) 0.005(4) 0.002(4) -0.015(4)
C2 0.064(7) 0.045(6) 0.031(5) 0.013(5) -0.002(4) -0.028(5)
C3 0.056(6) 0.042(6) 0.029(5) 0.018(5) 0.005(4) -0.019(5)
C4 0.050(5) 0.031(5) 0.021(5) 0.011(4) 0.001(4) -0.009(4)
C5 0.047(5) 0.027(5) 0.012(4) 0.002(3) 0.006(3) -0.012(4)
C6 0.041(5) 0.034(5) 0.013(4) 0.007(4) 0.004(3) -0.008(3)
C7 0.041(5) 0.043(6) 0.016(4) 0.010(4) 0.001(4) -0.011(4)
C8 0.038(5) 0.048(6) 0.016(4) 0.006(4) 0.001(4) -0.013(4)
C9 0.035(5) 0.033(5) 0.019(4) 0.006(3) 0.001(3) -0.008(3)
C10 0.032(5) 0.038(5) 0.019(4) 0.001(3) 0.005(3) -0.009(3)
C11 0.035(5) 0.040(5) 0.025(4) 0.002(4) -0.001(4) -0.009(4)
C12 0.039(6) 0.042(6) 0.038(5) -0.002(4) -0.002(4) -0.013(4)
C13 0.040(6) 0.038(6) 0.039(5) 0.000(4) 0.007(4) -0.020(4)
C14 0.044(6) 0.037(5) 0.031(5) 0.005(4) 0.006(4) -0.015(4)
N5 0.042(5) 0.050(5) 0.020(4) 0.004(3) 0.002(3) -0.022(3)
N6 0.051(5) 0.034(4) 0.017(4) 0.003(3) 0.007(3) -0.028(3)
N7 0.060(5) 0.033(5) 0.015(4) 0.005(3) -0.001(3) -0.023(3)
N8 0.079(5) 0.024(4) 0.014(4) 0.007(3) -0.001(4) -0.020(4)
C15 0.031(5) 0.069(7) 0.030(5) 0.008(4) 0.006(4) -0.014(4)
C16 0.036(6) 0.087(8) 0.049(6) 0.009(5) 0.014(5) -0.009(5)
C17 0.042(7) 0.100(8) 0.046(6) 0.007(6) 0.023(5) -0.008(5)
C18 0.046(6) 0.096(8) 0.039(6) 0.010(5) 0.019(5) -0.013(5)
C19 0.041(5) 0.060(6) 0.026(5) 0.003(4) 0.013(4) -0.025(3)
C20 0.061(6) 0.041(5) 0.014(4) -0.002(3) 0.008(4) -0.028(3)
C21 0.068(7) 0.056(6) 0.020(5) 0.005(4) 0.016(5) -0.032(4)
C22 0.078(7) 0.041(6) 0.021(5) 0.005(4) 0.006(4) -0.034(4)
C23 0.070(5) 0.032(5) 0.017(4) 0.006(4) 0.000(4) -0.032(3)
C24 0.083(6) 0.033(5) 0.013(5) 0.010(4) -0.003(4) -0.021(4)
C25 0.105(8) 0.048(7) 0.024(5) 0.022(5) 0.008(5) -0.017(5)
C26 0.113(9) 0.061(8) 0.034(6) 0.032(6) 0.000(6) -0.005(6)
C27 0.110(9) 0.057(7) 0.039(7) 0.030(6) 0.003(6) 0.005(6)
C28 0.089(7) 0.040(6) 0.021(5) 0.011(4) -0.004(5) -0.007(5)
N9 0.080(5) 0.018(4) 0.019(4) 0.012(3) -0.009(4) -0.017(3)
N10 0.067(5) 0.018(4) 0.010(4) 0.006(3) -0.008(3) -0.005(3)
N11 0.057(5) 0.017(4) 0.015(4) 0.009(3) -0.004(3) 0.001(3)
N12 0.046(5) 0.027(3) 0.013(4) 0.012(3) 0.002(3) 0.006(3)
C29 0.078(6) 0.031(5) 0.031(6) 0.013(4) -0.017(5) -0.024(5)
C30 0.085(7) 0.033(5) 0.052(7) 0.010(5) -0.028(5) -0.028(5)
C31 0.093(8) 0.026(6) 0.065(8) 0.000(5) -0.032(6) -0.012(5)
C32 0.087(7) 0.027(5) 0.050(7) -0.009(4) -0.021(6) -0.005(4)
C33 0.079(6) 0.022(4) 0.023(5) 0.002(4) -0.016(4) -0.007(4)
C34 0.075(5) 0.021(4) 0.014(5) 0.004(3) -0.010(4) -0.002(4)
C35 0.077(6) 0.026(5) 0.019(5) -0.001(4) -0.010(4) 0.008(4)
C36 0.068(6) 0.029(4) 0.023(5) 0.003(4) -0.004(4) 0.012(4)
C37 0.059(5) 0.024(4) 0.016(5) 0.008(3) -0.004(4) 0.008(3)
C38 0.055(5) 0.034(4) 0.011(5) 0.007(4) 0.001(4) 0.004(3)
C39 0.057(6) 0.041(5) 0.023(5) 0.007(4) 0.007(4) 0.013(4)
C40 0.052(6) 0.056(6) 0.031(6) 0.006(5) 0.011(5) 0.004(4)
C41 0.041(5) 0.045(5) 0.026(5) 0.015(4) 0.003(4) 0.003(4)
C42 0.048(6) 0.034(4) 0.016(5) 0.011(4) 0.003(4) 0.000(4)
N13 0.047(5) 0.025(3) 0.010(4) 0.006(3) 0.004(3) -0.007(3)
N14 0.043(4) 0.019(4) 0.010(3) 0.007(3) 0.004(3) -0.012(3)
N15 0.042(4) 0.021(4) 0.010(4) 0.003(3) 0.009(3) -0.010(3)
N16 0.046(4) 0.025(4) 0.019(4) 0.007(3) 0.007(3) -0.009(3)
C43 0.058(6) 0.029(4) 0.021(5) 0.014(4) 0.005(4) -0.001(4)
C44 0.056(6) 0.041(5) 0.026(5) 0.015(4) 0.005(4) 0.003(5)
C45 0.045(6) 0.048(5) 0.024(5) 0.016(4) 0.005(4) -0.006(4)
C46 0.045(5) 0.039(4) 0.016(5) 0.008(4) 0.001(3) -0.010(4)
C47 0.043(5) 0.030(4) 0.011(4) 0.008(3) 0.005(3) -0.011(3)
C48 0.047(5) 0.026(4) 0.010(4) 0.007(3) 0.003(3) -0.013(3)
C49 0.046(5) 0.029(4) 0.013(4) 0.002(3) 0.003(4) -0.017(3)
C50 0.046(5) 0.027(4) 0.014(4) 0.000(3) 0.009(3) -0.015(3)
C51 0.039(4) 0.025(4) 0.017(4) -0.002(3) 0.011(3) -0.014(3)
C52 0.045(4) 0.024(4) 0.017(4) 0.003(3) 0.013(3) -0.010(3)
C53 0.060(6) 0.030(5) 0.030(6) -0.004(4) 0.006(4) -0.002(4)
C54 0.069(6) 0.036(6) 0.039(6) 0.002(4) 0.013(5) 0.009(4)
C55 0.058(6) 0.043(6) 0.044(6) 0.010(4) 0.008(4) 0.011(5)
C56 0.053(5) 0.040(5) 0.034(6) 0.008(4) 0.004(4) -0.001(4)
N17 0.063(5) 0.072(6) 0.050(5) -0.035(4) 0.024(4) -0.047(5)
O1N 0.067(5) 0.112(9) 0.086(7) -0.017(6) -0.002(5) -0.022(7)
O2N 0.072(6) 0.088(7) 0.052(6) -0.051(5) 0.018(5) -0.036(6)
O3N 0.049(6) 0.125(9) 0.060(4) -0.060(5) 0.018(4) -0.017(6)
O1A 0.067(5) 0.112(9) 0.086(7) -0.017(6) -0.002(5) -0.022(7)
O2A 0.072(6) 0.088(7) 0.052(6) -0.051(5) 0.018(5) -0.036(6)
O3A 0.049(6) 0.125(9) 0.060(4) -0.060(5) 0.018(4) -0.017(6)
N18 0.078(6) 0.021(4) 0.019(4) 0.005(3) -0.006(4) -0.006(4)
O4N 0.251(17) 0.108(10) 0.064(7) -0.031(7) -0.066(9) 0.130(11)
O5N 0.078(6) 0.065(6) 0.022(4) 0.012(3) 0.017(4) 0.018(4)
O6N 0.059(5) 0.061(5) 0.014(3) 0.010(3) 0.008(3) -0.011(4)
N19 0.043(4) 0.076(7) 0.058(6) -0.025(5) 0.012(4) -0.011(5)
O7 0.065(5) 0.086(7) 0.045(5) -0.005(5) 0.000(4) 0.000(5)
O8 0.052(5) 0.039(9) 0.024(8) 0.024(7) 0.012(5) -0.012(6)
O9 0.080(11) 0.026(8) 0.037(7) 0.014(5) 0.009(7) 0.003(7)
O8A 0.054(5) 0.021(9) 0.101(15) 0.008(11) 0.035(7) 0.000(8)
O9A 0.062(13) 0.153(19) 0.083(9) -0.095(15) 0.016(8) -0.019(14)
N20 0.064(5) 0.021(4) 0.015(3) 0.006(3) -0.001(3) -0.011(4)
O10 0.051(5) 0.037(5) 0.021(5) -0.016(4) 0.007(4) -0.013(3)
O11 0.047(6) 0.045(5) 0.016(3) 0.009(3) -0.004(3) -0.005(5)
O12 0.107(7) 0.056(6) 0.015(4) 0.001(3) 0.002(4) -0.057(6)
O10A 0.051(5) 0.037(5) 0.021(5) -0.016(4) 0.007(4) -0.013(3)
O11A 0.047(6) 0.045(5) 0.016(3) 0.009(3) -0.004(3) -0.005(5)
O12A 0.107(7) 0.056(6) 0.015(4) 0.001(3) 0.002(4) -0.057(6)
N21 0.075(8) 0.077(6) 0.041(7) -0.006(5) -0.025(5) 0.011(5)
O13 0.153(12) 0.248(16) 0.075(9) 0.082(10) 0.052(8) 0.107(10)
O14 0.116(10) 0.059(5) 0.234(16) 0.002(8) -0.113(9) -0.009(6)
O15 0.091(7) 0.060(5) 0.058(6) 0.010(5) 0.005(5) 0.007(5)
N22 0.17(3) 0.10(2) 0.069(16) -0.037(14) 0.031(17) -0.019(17)
O16 0.19(3) 0.11(2) 0.10(2) -0.034(17) 0.02(2) -0.03(2)
O17 0.18(3) 0.06(2) 0.08(2) -0.026(17) 0.04(2) 0.014(19)
O18 0.15(3) 0.15(3) 0.067(16) -0.039(16) 0.028(18) -0.01(2)
O16W 0.085(19) 0.043(14) 0.048(15) -0.002(12) -0.009(13) 0.025(13)
N22A 0.20(2) 0.154(17) 0.124(17) 0.040(13) 0.035(17) 0.069(18)
O16A 0.23(3) 0.134(17) 0.20(2) 0.035(17) 0.06(2) 0.02(2)
O17A 0.23(3) 0.21(3) 0.155(19) 0.081(16) 0.08(2) 0.08(2)
O18A 0.130(15) 0.109(13) 0.024(8) -0.002(8) -0.016(8) 0.087(11)
O17W 0.072(10) 0.025(8) 0.033(9) 0.005(7) 0.020(7) -0.013(7)
O18W 0.035(7) 0.057(8) 0.015(6) 0.007(6) 0.006(5) 0.010(6)
O1W 0.084(9) 0.216(18) 0.065(8) 0.008(10) 0.007(7) 0.001(10)
O2W 0.082(7) 0.063(6) 0.029(5) 0.002(4) 0.005(4) -0.030(5)
O3W 0.048(6) 0.049(6) 0.129(10) 0.023(6) 0.010(6) 0.000(4)
O4W 0.130(10) 0.077(7) 0.035(5) 0.019(5) 0.025(6) 0.053(7)
O5W 0.137(11) 0.151(12) 0.027(5) 0.001(6) 0.003(6) -0.083(10)
O6W 0.110(10) 0.147(13) 0.067(8) 0.032(8) 0.018(7) 0.047(9)
O7W 0.34(3) 0.039(6) 0.071(9) 0.005(6) 0.056(12) 0.005(10)
O8W 0.130(14) 0.21(2) 0.174(19) 0.092(17) 0.012(13) 0.004(14)
O9W 0.105(11) 0.24(2) 0.066(9) 0.031(11) -0.033(8) -0.002(12)
O10W 0.29(3) 0.162(17) 0.076(10) -0.002(10) -0.004(13) 0.114(18)
O11W 0.19(3) 0.51(8) 0.070(19) 0.17(3) -0.11(2) -0.27(5)
O12W 0.14(2) 0.090(17) 0.087(18) 0.026(14) 0.073(17) -0.058(17)

loop_
_atom_type_symbol
_atom_type_description
_atom_type_scat_dispersion_real
_atom_type_scat_dispersion_imag
_atom_type_scat_source
C C 0.0033 0.0016 'International Tables Vol C Tables 4.2.6.8 and 6.1.1.4'
H H 0.0000 0.0000 'International Tables Vol C Tables 4.2.6.8 and 6.1.1.4'
N N 0.0061 0.0033 'International Tables Vol C Tables 4.2.6.8 and 6.1.1.4'
O O 0.0106 0.0060 'International Tables Vol C Tables 4.2.6.8 and 6.1.1.4'
Ni Ni 0.3393 1.1124 'International Tables Vol C Tables 4.2.6.8 and 6.1.1.4'

loop_
_geom_angle_atom_site_label_1
_geom_angle_atom_site_label_2
_geom_angle_atom_site_label_3
_geom_angle
N15 Ni1 N2 177.3(3)
N15 Ni1 O1 90.4(3)
N2 Ni1 O1 92.3(3)
N15 Ni1 O4 91.7(3)
N2 Ni1 O4 88.7(3)
O1 Ni1 O4 82.6(3)
N15 Ni1 N1 99.7(3)
N2 Ni1 N1 77.7(3)
O1 Ni1 N1 169.6(3)
O4 Ni1 N1 94.8(3)
N15 Ni1 N16 77.5(3)
N2 Ni1 N16 102.3(3)
O1 Ni1 N16 93.6(3)
O4 Ni1 N16 168.6(3)
N1 Ni1 N16 90.9(3)
N15 Ni1 Ni4 58.9(2)
N2 Ni1 Ni4 121.8(2)
O1 Ni1 Ni4 77.0(2)
O4 Ni1 Ni4 33.70(17)
N1 Ni1 Ni4 106.3(2)
N16 Ni1 Ni4 134.9(2)
N15 Ni1 Ni2 123.6(2)
N2 Ni1 Ni2 59.1(2)
O1 Ni1 Ni2 33.96(18)
O4 Ni1 Ni2 76.47(18)
N1 Ni1 Ni2 135.7(2)
N16 Ni1 Ni2 106.2(2)
Ni4 Ni1 Ni2 90.23(4)
N3 Ni2 N6 178.7(4)
N3 Ni2 N5 100.4(4)
N6 Ni2 N5 78.3(4)
N3 Ni2 N4 78.7(3)
N6 Ni2 N4 100.9(3)
N5 Ni2 N4 91.0(3)
N3 Ni2 O1 92.6(3)
N6 Ni2 O1 87.8(3)
N5 Ni2 O1 94.7(3)
N4 Ni2 O1 170.4(3)
N3 Ni2 O2 88.8(3)
N6 Ni2 O2 92.5(3)
N5 Ni2 O2 170.4(3)
N4 Ni2 O2 93.4(3)
O1 Ni2 O2 82.2(3)
N3 Ni2 Ni1 59.3(2)
N6 Ni2 Ni1 121.3(2)
N5 Ni2 Ni1 105.8(2)
N4 Ni2 Ni1 136.6(2)
O1 Ni2 Ni1 34.01(18)
O2 Ni2 Ni1 76.60(18)
N3 Ni2 Ni3 121.9(2)
N6 Ni2 Ni3 59.4(3)
N5 Ni2 Ni3 136.6(3)
N4 Ni2 Ni3 105.2(3)
O1 Ni2 Ni3 75.8(2)
O2 Ni2 Ni3 33.80(17)
Ni1 Ni2 Ni3 89.70(4)
N7 Ni3 N10 177.6(3)
N7 Ni3 O2 92.5(3)
N10 Ni3 O2 89.5(3)
N7 Ni3 N8 78.0(4)
N10 Ni3 N8 100.0(4)
O2 Ni3 N8 170.2(4)
N7 Ni3 O3 89.7(3)
N10 Ni3 O3 91.9(3)
O2 Ni3 O3 82.7(2)
N8 Ni3 O3 94.7(3)
N7 Ni3 N9 101.2(4)
N10 Ni3 N9 77.3(4)
O2 Ni3 N9 95.3(3)
N8 Ni3 N9 89.0(3)
O3 Ni3 N9 169.0(4)
N7 Ni3 Ni4 122.9(2)
N10 Ni3 Ni4 58.9(2)
O2 Ni3 Ni4 76.15(19)
N8 Ni3 Ni4 106.9(3)
O3 Ni3 Ni4 33.99(19)
N9 Ni3 Ni4 135.0(3)
N7 Ni3 Ni2 59.1(3)
N10 Ni3 Ni2 123.0(2)
O2 Ni3 Ni2 34.1(2)
N8 Ni3 Ni2 136.1(3)
O3 Ni3 Ni2 77.1(2)
N9 Ni3 Ni2 107.3(3)
Ni4 Ni3 Ni2 90.14(4)
N14 Ni4 N11 176.6(4)
N14 Ni4 O4 91.9(3)
N11 Ni4 O4 91.1(3)
N14 Ni4 O3 90.3(3)
N11 Ni4 O3 91.7(3)
O4 Ni4 O3 82.7(3)
N14 Ni4 N12 99.4(3)
N11 Ni4 N12 78.6(3)
O4 Ni4 N12 96.4(3)
O3 Ni4 N12 170.3(3)
N14 Ni4 N13 78.4(3)
N11 Ni4 N13 98.7(3)
O4 Ni4 N13 170.2(3)
O3 Ni4 N13 96.4(3)
N12 Ni4 N13 86.1(3)
N14 Ni4 Ni1 58.9(2)
N11 Ni4 Ni1 124.3(2)
O4 Ni4 Ni1 34.07(18)
O3 Ni4 Ni1 76.07(19)
N12 Ni4 Ni1 108.5(2)
N13 Ni4 Ni1 136.2(2)
N14 Ni4 Ni3 123.8(2)
N11 Ni4 Ni3 58.6(3)
O4 Ni4 Ni3 76.75(18)
O3 Ni4 Ni3 34.18(18)
N12 Ni4 Ni3 136.2(2)
N13 Ni4 Ni3 107.9(2)
Ni1 Ni4 Ni3 89.89(4)
Ni4 O4 Ni1 112.2(3)
Ni4 O4 O2 103.3(3)
Ni1 O4 O2 103.7(3)
Ni4 O3 Ni3 111.8(3)
Ni4 O3 O1 104.2(3)
Ni3 O3 O1 102.5(3)
Ni3 O2 Ni2 112.1(3)
Ni3 O2 O4 103.8(3)
Ni2 O2 O4 103.2(3)
Ni2 O1 Ni1 112.0(3)
Ni2 O1 O3 104.6(3)
Ni1 O1 O3 102.7(3)
C1 N1 C5 119.7(8)
C1 N1 Ni1 125.6(7)
C5 N1 Ni1 114.4(6)
C6 N2 N3 120.1(8)
C6 N2 Ni1 117.1(7)
N3 N2 Ni1 120.6(6)
C9 N3 N2 120.1(8)
C9 N3 Ni2 117.1(6)
N2 N3 Ni2 121.1(6)
C14 N4 C10 117.5(9)
C14 N4 Ni2 127.2(7)
C10 N4 Ni2 115.3(6)
N1 C1 C2 122.4(10)
N1 C1 H1A 118.8
C2 C1 H1A 118.8
C3 C2 C1 118.0(11)
C3 C2 H2A 121.0
C1 C2 H2A 121.0
C4 C3 C2 119.6(10)
C4 C3 H3A 120.2
C2 C3 H3A 120.2
C3 C4 C5 118.9(10)
C3 C4 H4A 120.5
C5 C4 H4A 120.5
N1 C5 C4 121.4(9)
N1 C5 C6 115.9(8)
C4 C5 C6 122.5(9)
N2 C6 C7 121.4(9)
N2 C6 C5 113.3(9)
C7 C6 C5 125.3(9)
C8 C7 C6 118.5(9)
C8 C7 H7A 120.8
C6 C7 H7A 120.8
C7 C8 C9 118.6(10)
C7 C8 H8A 120.7
C9 C8 H8A 120.7
N3 C9 C8 121.2(9)
N3 C9 C10 114.3(8)
C8 C9 C10 124.3(9)
N4 C10 C11 122.8(10)
N4 C10 C9 114.1(9)
C11 C10 C9 123.1(9)
C10 C11 C12 117.8(10)
C10 C11 H11A 121.1
C12 C11 H11A 121.1
C13 C12 C11 119.3(10)
C13 C12 H12A 120.3
C11 C12 H12A 120.3
C12 C13 C14 119.2(10)
C12 C13 H13A 120.4
C14 C13 H13A 120.4
N4 C14 C13 123.3(11)
N4 C14 H14A 118.3
C13 C14 H14A 118.3
C15 N5 C19 117.7(10)
C15 N5 Ni2 127.0(7)
C19 N5 Ni2 115.2(8)
C20 N6 N7 121.9(9)
C20 N6 Ni2 116.8(8)
N7 N6 Ni2 120.1(6)
C23 N7 N6 120.1(10)
C23 N7 Ni3 117.2(9)
N6 N7 Ni3 121.4(6)
C28 N8 C24 119.2(10)
C28 N8 Ni3 125.6(8)
C24 N8 Ni3 115.0(8)
N5 C15 C16 124.3(12)
N5 C15 H15A 117.8
C16 C15 H15A 117.8
C15 C16 C17 115.9(14)
C15 C16 H16A 122.0
C17 C16 H16A 122.0
C18 C17 C16 121.5(13)
C18 C17 H17A 119.3
C16 C17 H17A 119.3
C17 C18 C19 118.7(13)
C17 C18 H18A 120.7
C19 C18 H18A 120.7
C18 C19 N5 121.9(13)
C18 C19 C20 124.1(11)
N5 C19 C20 114.0(10)
N6 C20 C21 119.4(12)
N6 C20 C19 115.4(9)
C21 C20 C19 125.2(11)
C22 C21 C20 119.5(12)
C22 C21 H21A 120.3
C20 C21 H21A 120.3
C21 C22 C23 118.4(10)
C21 C22 H22A 120.8
C23 C22 H22A 120.8
N7 C23 C22 120.5(12)
N7 C23 C24 113.7(11)
C22 C23 C24 125.7(10)
N8 C24 C25 121.7(13)
N8 C24 C23 115.4(9)
C25 C24 C23 122.8(12)
C26 C25 C24 118.7(14)
C26 C25 H25A 120.7
C24 C25 H25A 120.7
C25 C26 C27 120.7(12)
C25 C26 H26A 119.7
C27 C26 H26A 119.7
C26 C27 C28 117.0(15)
C26 C27 H27A 121.5
C28 C27 H27A 121.5
N8 C28 C27 122.7(14)
N8 C28 H28A 118.7
C27 C28 H28A 118.7
C33 N9 C29 118.6(10)
C33 N9 Ni3 116.5(8)
C29 N9 Ni3 124.7(9)
N11 N10 C34 120.6(10)
N11 N10 Ni3 120.8(6)
C34 N10 Ni3 118.0(8)
N10 N11 C37 120.8(9)
N10 N11 Ni4 121.6(7)
C37 N11 Ni4 116.8(7)
C42 N12 C38 118.2(9)
C42 N12 Ni4 126.6(7)
C38 N12 Ni4 114.6(7)
N9 C29 C30 121.6(14)
N9 C29 H29 119.2
C30 C29 H29 119.2
C31 C30 C29 118.3(14)
C31 C30 H30 120.9
C29 C30 H30 120.9
C30 C31 C32 120.6(12)
C30 C31 H31 119.7
C32 C31 H31 119.7
C33 C32 C31 117.6(15)
C33 C32 H32 121.2
C31 C32 H32 121.2
N9 C33 C32 123.3(13)
N9 C33 C34 113.5(9)
C32 C33 C34 123.2(13)
N10 C34 C35 121.6(11)
N10 C34 C33 114.5(11)
C35 C34 C33 123.8(10)
C36 C35 C34 117.9(10)
C36 C35 H35 121.1
C34 C35 H35 121.1
C37 C36 C35 117.7(12)
C37 C36 H36 121.1
C35 C36 H36 121.1
N11 C37 C36 121.2(11)
N11 C37 C38 114.5(9)
C36 C37 C38 124.4(11)
N12 C38 C39 123.5(11)
N12 C38 C37 114.7(10)
C39 C38 C37 121.9(10)
C38 C39 C40 117.8(11)
C38 C39 H39 121.1
C40 C39 H39 121.1
C39 C40 C41 118.8(11)
C39 C40 H40 120.6
C41 C40 H40 120.6
C42 C41 C40 118.8(11)
C42 C41 H41 120.6
C40 C41 H41 120.6
N12 C42 C41 122.8(10)
N12 C42 H42 118.6
C41 C42 H42 118.6
C43 N13 C47 119.2(9)
C43 N13 Ni4 125.7(7)
C47 N13 Ni4 114.3(7)
N15 N14 C48 119.9(8)
N15 N14 Ni4 121.3(6)
C48 N14 Ni4 117.8(7)
C51 N15 N14 120.7(8)
C51 N15 Ni1 118.1(7)
N14 N15 Ni1 120.8(6)
C56 N16 C52 117.8(9)
C56 N16 Ni1 125.8(7)
C52 N16 Ni1 116.3(7)
N13 C43 C44 122.3(11)
N13 C43 H43 118.9
C44 C43 H43 118.9
C43 C44 C45 118.7(11)
C43 C44 H44 120.7
C45 C44 H44 120.7
C46 C45 C44 118.8(11)
C46 C45 H45 120.6
C44 C45 H45 120.6
C47 C46 C45 118.8(10)
C47 C46 H46 120.6
C45 C46 H46 120.6
N13 C47 C46 122.2(10)
N13 C47 C48 115.4(9)
C46 C47 C48 122.3(9)
N14 C48 C49 120.6(10)
N14 C48 C47 113.2(8)
C49 C48 C47 126.0(9)
C50 C49 C48 118.7(10)
C50 C49 H49 120.7
C48 C49 H49 120.7
C49 C50 C51 119.1(10)
C49 C50 H50 120.5
C51 C50 H50 120.5
N15 C51 C50 120.8(10)
N15 C51 C52 114.2(9)
C50 C51 C52 124.8(9)
N16 C52 C53 123.4(11)
N16 C52 C51 113.5(9)
C53 C52 C51 123.0(10)
C52 C53 C54 118.1(11)
C52 C53 H53 120.9
C54 C53 H53 120.9
C55 C54 C53 119.4(11)
C55 C54 H54 120.3
C53 C54 H54 120.3
C54 C55 C56 118.9(12)
C54 C55 H55 120.5
C56 C55 H55 120.5
N16 C56 C55 122.3(11)
N16 C56 H56 118.8
C55 C56 H56 118.8
O3N N17 O2N 131.4(8)
O1A N17 O2A 129.3(11)
O1A N17 O3A 111.8(8)
O2A N17 O3A 118.9(9)
O3N N17 O1N 119.0(8)
O2N N17 O1N 109.6(7)
O4N N18 O5N 118.1(4)
O4N N18 O6N 118.3(4)
O5N N18 O6N 123.5(3)
O7 N19 O8 122.9(3)
O7 N19 O9A 124.1(10)
O7 N19 O8A 113.7(5)
O9A N19 O8A 122.2(10)
O7 N19 O9 115.7(4)
O8 N19 O9 121.5(4)
O10 N20 O12 120.0(4)
O11A N20 O12A 122.6(10)
O11A N20 O10A 123.7(7)
O12A N20 O10A 113.7(12)
O10 N20 O11 117.7(3)
O12 N20 O11 122.3(3)
O15 N21 O13 116.7(7)
O15 N21 O14 121.4(4)
O13 N21 O14 121.9(6)
O18 N22 O17 121.7(4)
O18 N22 O16 119.0(5)
O17 N22 O16 119.3(6)
O17A N22A O16A 118.7(6)
O17A N22A O18A 121.3(7)
O16A N22A O18A 120.0(8)

loop_
_geom_bond_atom_site_label_1
_geom_bond_atom_site_label_2
_geom_bond_distance
Ni1 N15 2.044(8)
Ni1 N2 2.057(8)
Ni1 O1 2.081(6)
Ni1 O4 2.082(7)
Ni1 N1 2.082(8)
Ni1 N16 2.083(9)
Ni1 Ni4 3.4402(18)
Ni1 Ni2 3.4481(17)
Ni2 N3 2.041(8)
Ni2 N6 2.047(8)
Ni2 N5 2.053(10)
Ni2 N4 2.067(8)
Ni2 O1 2.078(7)
Ni2 O2 2.089(7)
Ni2 Ni3 3.449(2)
Ni3 N7 2.039(10)
Ni3 N10 2.046(10)
Ni3 O2 2.070(7)
Ni3 N8 2.077(9)
Ni3 O3 2.085(7)
Ni3 N9 2.088(9)
Ni3 Ni4 3.4449(17)
Ni4 N14 2.035(8)
Ni4 N11 2.044(8)
Ni4 O4 2.062(7)
Ni4 O3 2.075(7)
Ni4 N12 2.086(9)
Ni4 N13 2.095(8)
O4 O2 2.477(9)
O3 O1 2.471(10)
N1 C1 1.322(14)
N1 C5 1.349(13)
N2 C6 1.336(13)
N2 N3 1.348(12)
N3 C9 1.342(13)
N4 C14 1.315(14)
N4 C10 1.370(14)
C1 C2 1.410(16)
C1 H1A 0.9500
C2 C3 1.388(17)
C2 H2A 0.9500
C3 C4 1.384(16)
C3 H3A 0.9500
C4 C5 1.398(14)
C4 H4A 0.9500
C5 C6 1.460(15)
C6 C7 1.399(15)
C7 C8 1.355(15)
C7 H7A 0.9500
C8 C9 1.398(15)
C8 H8A 0.9500
C9 C10 1.489(15)
C10 C11 1.375(15)
C11 C12 1.391(16)
C11 H11A 0.9500
C12 C13 1.368(17)
C12 H12A 0.9500
C13 C14 1.376(16)
C13 H13A 0.9500
C14 H14A 0.9500
N5 C15 1.345(16)
N5 C19 1.369(14)
N6 C20 1.315(15)
N6 N7 1.361(14)
N7 C23 1.352(14)
N8 C28 1.318(17)
N8 C24 1.347(16)
C15 C16 1.350(18)
C15 H15A 0.9500
C16 C17 1.42(2)
C16 H16A 0.9500
C17 C18 1.35(2)
C17 H17A 0.9500
C18 C19 1.364(18)
C18 H18A 0.9500
C19 C20 1.464(18)
C20 C21 1.425(16)
C21 C22 1.369(19)
C21 H21A 0.9500
C22 C23 1.398(18)
C22 H22A 0.9500
C23 C24 1.462(19)
C24 C25 1.396(16)
C25 C26 1.36(2)
C25 H25A 0.9500
C26 C27 1.38(2)
C26 H26A 0.9500
C27 C28 1.417(18)
C27 H27A 0.9500
C28 H28A 0.9500
N9 C33 1.337(17)
N9 C29 1.350(16)
N10 N11 1.323(13)
N10 C34 1.323(14)
N11 C37 1.336(14)
N12 C42 1.327(14)
N12 C38 1.345(14)
C29 C30 1.398(17)
C29 H29 0.9500
C30 C31 1.36(2)
C30 H30 0.9500
C31 C32 1.40(2)
C31 H31 0.9500
C32 C33 1.364(17)
C32 H32 0.9500
C33 C34 1.498(18)
C34 C35 1.389(18)
C35 C36 1.388(18)
C35 H35 0.9500
C36 C37 1.385(15)
C36 H36 0.9500
C37 C38 1.494(16)
C38 C39 1.385(17)
C39 C40 1.390(18)
C39 H39 0.9500
C40 C41 1.398(17)
C40 H40 0.9500
C41 C42 1.384(16)
C41 H41 0.9500
C42 H42 0.9500
N13 C43 1.322(14)
N13 C47 1.351(13)
N14 N15 1.335(12)
N14 C48 1.354(13)
N15 C51 1.328(13)
N16 C56 1.339(15)
N16 C52 1.348(14)
C43 C44 1.381(17)
C43 H43 0.9500
C44 C45 1.398(17)
C44 H44 0.9500
C45 C46 1.385(16)
C45 H45 0.9500
C46 C47 1.372(15)
C46 H46 0.9500
C47 C48 1.488(15)
C48 C49 1.402(14)
C49 C50 1.333(16)
C49 H49 0.9500
C50 C51 1.406(15)
C50 H50 0.9500
C51 C52 1.500(15)
C52 C53 1.379(15)
C53 C54 1.385(18)
C53 H53 0.9500
C54 C55 1.382(18)
C54 H54 0.9500
C55 C56 1.391(17)
C55 H55 0.9500
C56 H56 0.9500
N17 O3N 1.212(7)
N17 O2N 1.219(9)
N17 O1A 1.219(10)
N17 O2A 1.244(7)
N17 O3A 1.262(12)
N17 O1N 1.302(10)
N18 O4N 1.207(5)
N18 O5N 1.226(5)
N18 O6N 1.240(5)
N19 O7 1.218(5)
N19 O8 1.247(7)
N19 O9A 1.248(8)
N19 O8A 1.253(11)
N19 O9 1.269(5)
N20 O10 1.223(5)
N20 O11A 1.226(12)
N20 O12 1.238(4)
N20 O12A 1.251(10)
N20 O10A 1.259(11)
N20 O11 1.290(6)
N21 O15 1.208(7)
N21 O13 1.221(6)
N21 O14 1.230(8)
N22 O18 1.245(8)
N22 O17 1.249(7)
N22 O16 1.257(5)
N22A O17A 1.254(11)
N22A O16A 1.260(9)
N22A O18A 1.267(7)
O11W O12W 1.76(7)
